data_7008548
loop_
_publ_author_name
'Cheung, Mak-Shuen'
'Chan, Hoi-Shan'
'Xie, Zuowei'

_publ_section_title
;
 Synthesis and structural characterization of mono- and bisfunctional
 o-carboranes.
;
_journal_issue 14
_journal_name_full 'Dalton transactions (Cambridge, England : 2003)'
_journal_page_first 2375
_journal_page_last 2381
_journal_paper_doi 10.1039/b504076k
_journal_year 2005
_chemical_formula_sum 'C9 H28 B9 N O'
_chemical_formula_weight 263.61
_chemical_name_systematic
;
?
;
_space_group_IT_number 14
_symmetry_cell_setting monoclinic
_symmetry_space_group_name_Hall '-P 2ybc'
_symmetry_space_group_name_H-M 'P 1 21/c 1'
_atom_sites_solution_hydrogens geom
_atom_sites_solution_primary direct
_atom_sites_solution_secondary difmap
_audit_creation_method SHELXL-97
_cell_angle_alpha 90.00
_cell_angle_beta 102.803(2)
_cell_angle_gamma 90.00
_cell_formula_units_Z 4
_cell_length_a 9.9710(10)
_cell_length_b 11.6703(13)
_cell_length_c 14.3826(15)
_cell_measurement_temperature 293(2)
_cell_volume 1632.0(3)
_computing_structure_refinement 'SHELXL-97 (Sheldrick, 1997)'
_computing_structure_solution 'SHELXS-97 (Sheldrick, 1990)'
_diffrn_ambient_temperature 293(2)
_diffrn_measured_fraction_theta_full 1.000
_diffrn_measured_fraction_theta_max 1.000
_diffrn_radiation_monochromator graphite
_diffrn_radiation_source 'fine-focus sealed tube'
_diffrn_radiation_type MoK\a
_diffrn_radiation_wavelength 0.71073
_diffrn_reflns_av_R_equivalents 0.0598
_diffrn_reflns_av_sigmaI/netI 0.0561
_diffrn_reflns_limit_h_max 8
_diffrn_reflns_limit_h_min -11
_diffrn_reflns_limit_k_max 13
_diffrn_reflns_limit_k_min -12
_diffrn_reflns_limit_l_max 16
_diffrn_reflns_limit_l_min -16
_diffrn_reflns_number 7902
_diffrn_reflns_theta_full 24.00
_diffrn_reflns_theta_max 24.00
_diffrn_reflns_theta_min 2.09
_exptl_absorpt_coefficient_mu 0.057
_exptl_absorpt_correction_T_max 1.0000
_exptl_absorpt_correction_T_min 0.9831
_exptl_absorpt_correction_type sadabs
_exptl_crystal_colour colorless
_exptl_crystal_density_diffrn 1.073
_exptl_crystal_density_method 'not measured'
_exptl_crystal_description prism
_exptl_crystal_F_000 568
_exptl_crystal_size_max 0.30
_exptl_crystal_size_mid 0.20
_exptl_crystal_size_min 0.10
_refine_diff_density_max 0.462
_refine_diff_density_min -0.242
_refine_diff_density_rms 0.059
_refine_ls_extinction_method none
_refine_ls_goodness_of_fit_ref 0.949
_refine_ls_hydrogen_treatment mixed
_refine_ls_matrix_type full
_refine_ls_number_parameters 197
_refine_ls_number_reflns 2570
_refine_ls_number_restraints 0
_refine_ls_restrained_S_all 0.949
_refine_ls_R_factor_all 0.1280
_refine_ls_R_factor_gt 0.0820
_refine_ls_shift/su_max 0.062
_refine_ls_shift/su_mean 0.006
_refine_ls_structure_factor_coef Fsqd
_refine_ls_weighting_details 'calc w=1/[\s^2^(Fo^2^)+(0.1760P)^2^+1.2283P] where P=(Fo^2^+2Fc^2^)/3'
_refine_ls_weighting_scheme calc
_refine_ls_wR_factor_gt 0.2272
_refine_ls_wR_factor_ref 0.2837
_reflns_number_gt 1546
_reflns_number_total 2570
_reflns_threshold_expression >2sigma(I)
_cod_data_source_file b504076k.txt
_cod_data_source_block 10
_cod_original_sg_symbol_H-M P2(1)/c
_cod_database_code 7008548

loop_
_symmetry_equiv_pos_as_xyz
'x, y, z'
'-x, y+1/2, -z+1/2'
'-x, -y, -z'
'x, -y-1/2, z-1/2'

loop_
_atom_site_label
_atom_site_type_symbol
_atom_site_fract_x
_atom_site_fract_y
_atom_site_fract_z
_atom_site_U_iso_or_equiv
_atom_site_adp_type
_atom_site_occupancy
_atom_site_symmetry_multiplicity
_atom_site_calc_flag
_atom_site_refinement_flags
_atom_site_disorder_assembly
_atom_site_disorder_group
N1 N 0.2522(3) 0.6513(3) 0.2038(2) 0.0446(9) Uani 1 1 d . . .
O2 O 0.8091(3) 0.3669(2) 0.2438(2) 0.0635(9) Uani 1 1 d . . .
C1 C 0.7112(4) 0.5993(3) 0.3989(2) 0.0460(10) Uani 1 1 d . . .
C2 C 0.5976(3) 0.6949(3) 0.3753(2) 0.0394(9) Uani 1 1 d . . .
C11 C 0.4961(4) 0.6969(4) 0.2787(3) 0.0509(11) Uani 1 1 d . . .
H11A H 0.4596 0.7738 0.2663 0.061 Uiso 1 1 calc R . .
H11B H 0.5445 0.6778 0.2292 0.061 Uiso 1 1 calc R . .
C12 C 0.3788(4) 0.6145(4) 0.2738(3) 0.0471(10) Uani 1 1 d . . .
H12A H 0.4063 0.5394 0.2559 0.057 Uiso 1 1 calc R . .
H12B H 0.3582 0.6081 0.3364 0.057 Uiso 1 1 calc R . .
C13 C 0.2713(5) 0.6604(4) 0.1045(3) 0.0644(13) Uani 1 1 d . . .
H13A H 0.1872 0.6860 0.0634 0.097 Uiso 1 1 calc R . .
H13B H 0.2957 0.5868 0.0835 0.097 Uiso 1 1 calc R . .
H13C H 0.3432 0.7144 0.1023 0.097 Uiso 1 1 calc R . .
C14 C 0.1350(4) 0.5755(5) 0.2085(3) 0.0738(14) Uani 1 1 d . . .
H14A H 0.0546 0.6010 0.1634 0.111 Uiso 1 1 calc R . .
H14B H 0.1179 0.5780 0.2716 0.111 Uiso 1 1 calc R . .
H14C H 0.1565 0.4984 0.1937 0.111 Uiso 1 1 calc R . .
C15 C 0.7055(4) 0.5062(5) 0.3240(3) 0.0698(14) Uani 1 1 d . . .
H15A H 0.6553 0.4419 0.3422 0.084 Uiso 1 1 calc R . .
H15B H 0.6512 0.5355 0.2643 0.084 Uiso 1 1 calc R . .
C16 C 0.8302(5) 0.4630(5) 0.3057(4) 0.0875(18) Uani 1 1 d . . .
H16A H 0.8908 0.4412 0.3656 0.105 Uiso 1 1 calc R . .
H16B H 0.8752 0.5231 0.2774 0.105 Uiso 1 1 calc R . .
C17 C 0.8563(7) 0.3759(6) 0.1611(4) 0.105(2) Uani 1 1 d . . .
H17A H 0.8347 0.3071 0.1244 0.157 Uiso 1 1 calc R . .
H17B H 0.9541 0.3870 0.1767 0.157 Uiso 1 1 calc R . .
H17C H 0.8130 0.4401 0.1247 0.157 Uiso 1 1 calc R . .
B3 B 0.5429(5) 0.7353(4) 0.4685(3) 0.0468(11) Uani 1 1 d . . .
B4 B 0.6421(5) 0.6570(5) 0.5688(3) 0.0568(13) Uani 1 1 d . . .
B5 B 0.7481(5) 0.5671(5) 0.5116(3) 0.0551(13) Uani 1 1 d . . .
B6 B 0.7614(5) 0.7340(5) 0.3725(3) 0.0541(13) Uani 1 1 d . . .
H6 H 0.7979 0.7570 0.3082 0.065 Uiso 1 1 calc R . .
B7 B 0.6560(5) 0.8245(4) 0.4212(3) 0.0523(12) Uani 1 1 d . . .
H7 H 0.6257 0.9090 0.3896 0.063 Uiso 1 1 calc R . .
B8 B 0.6829(5) 0.7989(5) 0.5435(3) 0.0594(13) Uani 1 1 d . . .
H8 H 0.6690 0.8676 0.5929 0.071 Uiso 1 1 calc R . .
B9 B 0.8166(6) 0.6918(5) 0.5724(3) 0.0634(15) Uani 1 1 d . . .
H9 H 0.8923 0.6888 0.6408 0.076 Uiso 1 1 calc R . .
B10 B 0.8632(5) 0.6552(5) 0.4645(3) 0.0577(13) Uani 1 1 d . . .
H10 H 0.9680 0.6286 0.4615 0.069 Uiso 1 1 calc R . .
B11 B 0.8246(5) 0.7988(5) 0.4836(4) 0.0600(14) Uani 1 1 d . . .
H11 H 0.9039 0.8660 0.4949 0.072 Uiso 1 1 calc R . .
H1 H 0.236(4) 0.719(4) 0.220(3) 0.063(14) Uiso 1 1 d . . .
H3 H 0.432(4) 0.762(3) 0.459(2) 0.045(9) Uiso 1 1 d . . .
H4 H 0.614(4) 0.639(4) 0.634(3) 0.073(13) Uiso 1 1 d . . .
H5 H 0.788(4) 0.473(4) 0.534(3) 0.081(14) Uiso 1 1 d . . .

loop_
_atom_site_aniso_label
_atom_site_aniso_U_11
_atom_site_aniso_U_22
_atom_site_aniso_U_33
_atom_site_aniso_U_23
_atom_site_aniso_U_13
_atom_site_aniso_U_12
N1 0.0389(19) 0.056(2) 0.0365(17) 0.0039(15) 0.0033(14) -0.0029(16)
O2 0.066(2) 0.0618(19) 0.072(2) -0.0197(15) 0.0345(16) -0.0054(15)
C1 0.041(2) 0.059(2) 0.041(2) -0.0057(18) 0.0130(17) -0.0016(18)
C2 0.033(2) 0.055(2) 0.0306(18) 0.0020(15) 0.0081(15) -0.0021(16)
C11 0.043(2) 0.075(3) 0.035(2) 0.0076(18) 0.0082(17) -0.008(2)
C12 0.038(2) 0.064(2) 0.0369(19) 0.0088(18) 0.0019(17) -0.0019(18)
C13 0.076(3) 0.084(3) 0.030(2) 0.001(2) 0.004(2) 0.004(3)
C14 0.047(3) 0.091(4) 0.077(3) 0.017(3) -0.001(2) -0.021(2)
C15 0.052(3) 0.086(3) 0.075(3) -0.033(3) 0.022(2) 0.000(2)
C16 0.055(3) 0.086(4) 0.130(4) -0.057(3) 0.039(3) -0.008(3)
C17 0.140(6) 0.122(5) 0.059(3) -0.010(3) 0.036(3) -0.058(4)
B3 0.044(3) 0.057(3) 0.043(2) 0.002(2) 0.016(2) 0.007(2)
B4 0.069(3) 0.071(3) 0.035(2) 0.006(2) 0.020(2) 0.006(3)
B5 0.059(3) 0.064(3) 0.042(2) 0.006(2) 0.010(2) 0.014(2)
B6 0.042(3) 0.081(4) 0.041(2) 0.000(2) 0.012(2) -0.014(2)
B7 0.053(3) 0.051(3) 0.049(3) 0.006(2) 0.006(2) -0.006(2)
B8 0.066(3) 0.067(3) 0.044(3) -0.011(2) 0.009(2) 0.001(3)
B9 0.058(3) 0.088(4) 0.037(3) 0.000(2) -0.005(2) 0.006(3)
B10 0.035(2) 0.082(4) 0.053(3) -0.008(2) 0.003(2) -0.001(2)
B11 0.049(3) 0.074(3) 0.053(3) -0.005(2) 0.002(2) -0.016(3)

loop_
_atom_type_symbol
_atom_type_description
_atom_type_scat_dispersion_real
_atom_type_scat_dispersion_imag
_atom_type_scat_source
C C 0.0033 0.0016 'International Tables Vol C Tables 4.2.6.8 and 6.1.1.4'
H H 0.0000 0.0000 'International Tables Vol C Tables 4.2.6.8 and 6.1.1.4'
B B 0.0013 0.0007 'International Tables Vol C Tables 4.2.6.8 and 6.1.1.4'
N N 0.0061 0.0033 'International Tables Vol C Tables 4.2.6.8 and 6.1.1.4'
O O 0.0106 0.0060 'International Tables Vol C Tables 4.2.6.8 and 6.1.1.4'

loop_
_geom_angle_atom_site_label_1
_geom_angle_atom_site_label_2
_geom_angle_atom_site_label_3
_geom_angle
_geom_angle_site_symmetry_1
_geom_angle_site_symmetry_3
_geom_angle_publ_flag
C14 N1 C13 111.0(3) . . ?
C14 N1 C12 110.8(3) . . ?
C13 N1 C12 113.6(3) . . ?
C17 O2 C16 116.7(4) . . ?
C15 C1 C2 116.2(3) . . ?
C15 C1 B5 120.4(4) . . ?
C2 C1 B5 111.9(3) . . ?
C15 C1 B6 117.6(3) . . ?
C2 C1 B6 62.2(2) . . ?
B5 C1 B6 114.8(3) . . ?
C15 C1 B10 123.2(3) . . ?
C2 C1 B10 110.7(3) . . ?
B5 C1 B10 64.2(3) . . ?
B6 C1 B10 60.7(3) . . ?
C11 C2 C1 120.5(3) . . ?
C11 C2 B3 118.1(3) . . ?
C1 C2 B3 112.6(3) . . ?
C11 C2 B7 116.1(3) . . ?
C1 C2 B7 112.3(3) . . ?
B3 C2 B7 64.5(3) . . ?
C11 C2 B6 114.8(3) . . ?
C1 C2 B6 63.0(3) . . ?
B3 C2 B6 116.1(3) . . ?
B7 C2 B6 61.6(3) . . ?
C12 C11 C2 112.6(3) . . ?
N1 C12 C11 112.3(3) . . ?
C16 C15 C1 119.2(4) . . ?
C15 C16 O2 112.6(4) . . ?
C2 B3 B8 105.5(3) . . ?
C2 B3 B7 59.8(2) . . ?
B8 B3 B7 59.7(3) . . ?
C2 B3 B4 106.7(3) . . ?
B8 B3 B4 59.7(3) . . ?
B7 B3 B4 108.7(3) . . ?
B8 B4 B9 61.4(3) . . ?
B8 B4 B5 105.4(3) . . ?
B9 B4 B5 58.6(3) . . ?
B8 B4 B3 58.0(3) . . ?
B9 B4 B3 105.4(3) . . ?
B5 B4 B3 101.6(3) . . ?
C1 B5 B9 106.4(4) . . ?
C1 B5 B10 60.7(3) . . ?
B9 B5 B10 59.9(3) . . ?
C1 B5 B4 107.1(3) . . ?
B9 B5 B4 59.7(3) . . ?
B10 B5 B4 109.2(4) . . ?
C2 B6 C1 54.7(2) . . ?
C2 B6 B7 59.1(2) . . ?
C1 B6 B7 103.6(3) . . ?
C2 B6 B10 104.0(3) . . ?
C1 B6 B10 59.9(3) . . ?
B7 B6 B10 108.5(3) . . ?
C2 B6 B11 104.3(3) . . ?
C1 B6 B11 104.9(3) . . ?
B7 B6 B11 60.0(3) . . ?
B10 B6 B11 60.3(3) . . ?
C2 B7 B6 59.4(3) . . ?
C2 B7 B11 104.8(3) . . ?
B6 B7 B11 60.3(3) . . ?
C2 B7 B8 101.7(3) . . ?
B6 B7 B8 109.2(4) . . ?
B11 B7 B8 62.4(3) . . ?
C2 B7 B3 55.7(2) . . ?
B6 B7 B3 106.8(3) . . ?
B11 B7 B3 108.9(3) . . ?
B8 B7 B3 58.8(3) . . ?
B7 B8 B3 61.4(3) . . ?
B7 B8 B4 112.2(3) . . ?
B3 B8 B4 62.3(3) . . ?
B7 B8 B9 106.9(3) . . ?
B3 B8 B9 107.4(4) . . ?
B4 B8 B9 59.7(3) . . ?
B7 B8 B11 58.8(3) . . ?
B3 B8 B11 108.0(3) . . ?
B4 B8 B11 109.8(4) . . ?
B9 B8 B11 59.7(3) . . ?
B10 B9 B5 60.8(3) . . ?
B10 B9 B4 111.5(4) . . ?
B5 B9 B4 61.7(3) . . ?
B10 B9 B11 58.9(3) . . ?
B5 B9 B11 107.2(3) . . ?
B4 B9 B11 109.6(4) . . ?
B10 B9 B8 106.8(3) . . ?
B5 B9 B8 105.8(4) . . ?
B4 B9 B8 58.9(3) . . ?
B11 B9 B8 60.3(3) . . ?
C1 B10 B6 59.4(3) . . ?
C1 B10 B11 104.5(3) . . ?
B6 B10 B11 60.2(3) . . ?
C1 B10 B9 101.6(3) . . ?
B6 B10 B9 108.5(4) . . ?
B11 B10 B9 61.5(3) . . ?
C1 B10 B5 55.1(2) . . ?
B6 B10 B5 106.1(3) . . ?
B11 B10 B5 108.0(3) . . ?
B9 B10 B5 59.3(3) . . ?
B7 B11 B6 59.7(3) . . ?
B7 B11 B10 107.6(3) . . ?
B6 B11 B10 59.5(3) . . ?
B7 B11 B9 107.1(3) . . ?
B6 B11 B9 106.5(4) . . ?
B10 B11 B9 59.6(3) . . ?
B7 B11 B8 58.7(3) . . ?
B6 B11 B8 105.9(3) . . ?
B10 B11 B8 107.2(4) . . ?
B9 B11 B8 60.0(3) . . ?

loop_
_geom_bond_atom_site_label_1
_geom_bond_atom_site_label_2
_geom_bond_distance
_geom_bond_site_symmetry_2
_geom_bond_publ_flag
N1 C14 1.479(5) . ?
N1 C13 1.486(5) . ?
N1 C12 1.493(5) . ?
O2 C17 1.376(5) . ?
O2 C16 1.418(5) . ?
C1 C15 1.523(5) . ?
C1 C2 1.573(5) . ?
C1 B5 1.625(6) . ?
C1 B6 1.718(6) . ?
C1 B10 1.727(6) . ?
C2 C11 1.527(5) . ?
C2 B3 1.625(5) . ?
C2 B7 1.700(6) . ?
C2 B6 1.705(5) . ?
C11 C12 1.504(5) . ?
C15 C16 1.419(6) . ?
B3 B8 1.731(7) . ?
B3 B7 1.776(6) . ?
B3 B4 1.807(7) . ?
B4 B8 1.762(8) . ?
B4 B9 1.776(8) . ?
B4 B5 1.811(7) . ?
B5 B9 1.756(8) . ?
B5 B10 1.783(7) . ?
B6 B7 1.742(7) . ?
B6 B10 1.741(7) . ?
B6 B11 1.753(7) . ?
B7 B11 1.747(7) . ?
B7 B8 1.746(7) . ?
B8 B9 1.807(8) . ?
B8 B11 1.811(7) . ?
B9 B10 1.768(7) . ?
B9 B11 1.801(8) . ?
B10 B11 1.755(8) . ?

loop_
_geom_hbond_atom_site_label_D
_geom_hbond_atom_site_label_H
_geom_hbond_atom_site_label_A
_geom_hbond_distance_DH
_geom_hbond_distance_HA
_geom_hbond_distance_DA
_geom_hbond_angle_DHA
_geom_hbond_site_symmetry_A
N1 H1 O2 0.85(5) 1.88(5) 2.734(5) 177(4) 2_655

loop_
_geom_torsion_atom_site_label_1
_geom_torsion_atom_site_label_2
_geom_torsion_atom_site_label_3
_geom_torsion_atom_site_label_4
_geom_torsion
_geom_torsion_site_symmetry_1
_geom_torsion_site_symmetry_2
_geom_torsion_site_symmetry_3
_geom_torsion_site_symmetry_4
_geom_torsion_publ_flag
C15 C1 C2 C11 -4.6(5) . . . . ?
B5 C1 C2 C11 -148.3(3) . . . . ?
B6 C1 C2 C11 104.3(3) . . . . ?
B10 C1 C2 C11 142.2(3) . . . . ?
C15 C1 C2 B3 142.2(4) . . . . ?
B5 C1 C2 B3 -1.4(4) . . . . ?
B6 C1 C2 B3 -108.8(3) . . . . ?
B10 C1 C2 B3 -70.9(4) . . . . ?
C15 C1 C2 B7 -147.2(4) . . . . ?
B5 C1 C2 B7 69.2(4) . . . . ?
B6 C1 C2 B7 -38.2(3) . . . . ?
B10 C1 C2 B7 -0.4(4) . . . . ?
C15 C1 C2 B6 -109.0(4) . . . . ?
B5 C1 C2 B6 107.4(4) . . . . ?
B10 C1 C2 B6 37.9(3) . . . . ?
C1 C2 C11 C12 81.1(4) . . . . ?
B3 C2 C11 C12 -64.1(5) . . . . ?
B7 C2 C11 C12 -137.8(4) . . . . ?
B6 C2 C11 C12 153.2(4) . . . . ?
C14 N1 C12 C11 -173.7(4) . . . . ?
C13 N1 C12 C11 60.6(5) . . . . ?
C2 C11 C12 N1 153.3(3) . . . . ?
C2 C1 C15 C16 141.8(5) . . . . ?
B5 C1 C15 C16 -77.9(6) . . . . ?
B6 C1 C15 C16 71.0(6) . . . . ?
B10 C1 C15 C16 -0.5(7) . . . . ?
C1 C15 C16 O2 172.1(4) . . . . ?
C17 O2 C16 C15 122.4(6) . . . . ?
C11 C2 B3 B8 -147.3(3) . . . . ?
C1 C2 B3 B8 65.0(4) . . . . ?
B7 C2 B3 B8 -39.9(3) . . . . ?
B6 C2 B3 B8 -5.0(5) . . . . ?
C11 C2 B3 B7 -107.4(4) . . . . ?
C1 C2 B3 B7 104.8(3) . . . . ?
B6 C2 B3 B7 34.9(3) . . . . ?
C11 C2 B3 B4 150.3(3) . . . . ?
C1 C2 B3 B4 2.6(4) . . . . ?
B7 C2 B3 B4 -102.3(4) . . . . ?
B6 C2 B3 B4 -67.4(4) . . . . ?
C2 B3 B4 B8 98.5(4) . . . . ?
B7 B3 B4 B8 35.4(3) . . . . ?
C2 B3 B4 B9 57.8(4) . . . . ?
B8 B3 B4 B9 -40.7(3) . . . . ?
B7 B3 B4 B9 -5.2(4) . . . . ?
C2 B3 B4 B5 -2.5(4) . . . . ?
B8 B3 B4 B5 -101.0(4) . . . . ?
B7 B3 B4 B5 -65.6(4) . . . . ?
C15 C1 B5 B9 155.1(4) . . . . ?
C2 C1 B5 B9 -63.0(4) . . . . ?
B6 C1 B5 B9 5.4(5) . . . . ?
B10 C1 B5 B9 40.2(3) . . . . ?
C15 C1 B5 B10 114.9(4) . . . . ?
C2 C1 B5 B10 -103.2(4) . . . . ?
B6 C1 B5 B10 -34.8(3) . . . . ?
C15 C1 B5 B4 -142.3(4) . . . . ?
C2 C1 B5 B4 -0.4(5) . . . . ?
B6 C1 B5 B4 68.0(4) . . . . ?
B10 C1 B5 B4 102.8(4) . . . . ?
B8 B4 B5 C1 -57.9(4) . . . . ?
B9 B4 B5 C1 -99.4(4) . . . . ?
B3 B4 B5 C1 1.8(5) . . . . ?
B8 B4 B5 B9 41.4(3) . . . . ?
B3 B4 B5 B9 101.1(4) . . . . ?
B8 B4 B5 B10 6.3(4) . . . . ?
B9 B4 B5 B10 -35.2(3) . . . . ?
B3 B4 B5 B10 66.0(4) . . . . ?
C11 C2 B6 C1 -113.1(4) . . . . ?
B3 C2 B6 C1 103.4(3) . . . . ?
B7 C2 B6 C1 139.3(3) . . . . ?
C11 C2 B6 B7 107.6(4) . . . . ?
C1 C2 B6 B7 -139.3(3) . . . . ?
B3 C2 B6 B7 -36.0(3) . . . . ?
C11 C2 B6 B10 -149.1(3) . . . . ?
C1 C2 B6 B10 -36.0(3) . . . . ?
B3 C2 B6 B10 67.4(4) . . . . ?
B7 C2 B6 B10 103.4(3) . . . . ?
C11 C2 B6 B11 148.6(4) . . . . ?
C1 C2 B6 B11 -98.3(3) . . . . ?
B3 C2 B6 B11 5.0(5) . . . . ?
B7 C2 B6 B11 41.0(3) . . . . ?
C15 C1 B6 C2 106.7(4) . . . . ?
B5 C1 B6 C2 -102.8(3) . . . . ?
B10 C1 B6 C2 -138.8(3) . . . . ?
C15 C1 B6 B7 141.8(3) . . . . ?
C2 C1 B6 B7 35.1(3) . . . . ?
B5 C1 B6 B7 -67.7(4) . . . . ?
B10 C1 B6 B7 -103.7(3) . . . . ?
C15 C1 B6 B10 -114.5(4) . . . . ?
C2 C1 B6 B10 138.8(3) . . . . ?
B5 C1 B6 B10 36.1(3) . . . . ?
C15 C1 B6 B11 -156.1(4) . . . . ?
C2 C1 B6 B11 97.2(3) . . . . ?
B5 C1 B6 B11 -5.6(4) . . . . ?
B10 C1 B6 B11 -41.6(3) . . . . ?
C11 C2 B7 B6 -105.4(3) . . . . ?
C1 C2 B7 B6 38.9(3) . . . . ?
B3 C2 B7 B6 144.3(3) . . . . ?
C11 C2 B7 B11 -146.7(3) . . . . ?
C1 C2 B7 B11 -2.4(4) . . . . ?
B3 C2 B7 B11 103.0(3) . . . . ?
B6 C2 B7 B11 -41.3(3) . . . . ?
C11 C2 B7 B8 149.0(3) . . . . ?
C1 C2 B7 B8 -66.7(4) . . . . ?
B3 C2 B7 B8 38.7(3) . . . . ?
B6 C2 B7 B8 -105.6(4) . . . . ?
C11 C2 B7 B3 110.3(3) . . . . ?
C1 C2 B7 B3 -105.4(3) . . . . ?
B6 C2 B7 B3 -144.3(3) . . . . ?
C1 B6 B7 C2 -33.2(3) . . . . ?
B10 B6 B7 C2 -95.6(3) . . . . ?
B11 B6 B7 C2 -132.8(3) . . . . ?
C2 B6 B7 B11 132.8(3) . . . . ?
C1 B6 B7 B11 99.6(3) . . . . ?
B10 B6 B7 B11 37.2(3) . . . . ?
C2 B6 B7 B8 92.4(3) . . . . ?
C1 B6 B7 B8 59.3(4) . . . . ?
B10 B6 B7 B8 -3.1(5) . . . . ?
B11 B6 B7 B8 -40.3(3) . . . . ?
C2 B6 B7 B3 30.3(3) . . . . ?
C1 B6 B7 B3 -2.9(4) . . . . ?
B10 B6 B7 B3 -65.3(4) . . . . ?
B11 B6 B7 B3 -102.5(4) . . . . ?
B8 B3 B7 C2 134.3(4) . . . . ?
B4 B3 B7 C2 98.9(3) . . . . ?
C2 B3 B7 B6 -31.7(3) . . . . ?
B8 B3 B7 B6 102.7(4) . . . . ?
B4 B3 B7 B6 67.2(4) . . . . ?
C2 B3 B7 B11 -95.4(4) . . . . ?
B8 B3 B7 B11 39.0(3) . . . . ?
B4 B3 B7 B11 3.5(4) . . . . ?
C2 B3 B7 B8 -134.3(4) . . . . ?
B4 B3 B7 B8 -35.4(3) . . . . ?
C2 B7 B8 B3 -37.1(3) . . . . ?
B6 B7 B8 B3 -98.5(4) . . . . ?
B11 B7 B8 B3 -137.8(4) . . . . ?
C2 B7 B8 B4 0.4(5) . . . . ?
B6 B7 B8 B4 -61.0(5) . . . . ?
B11 B7 B8 B4 -100.4(4) . . . . ?
B3 B7 B8 B4 37.5(3) . . . . ?
C2 B7 B8 B9 63.9(4) . . . . ?
B6 B7 B8 B9 2.5(5) . . . . ?
B11 B7 B8 B9 -36.9(4) . . . . ?
B3 B7 B8 B9 101.0(4) . . . . ?
C2 B7 B8 B11 100.7(3) . . . . ?
B6 B7 B8 B11 39.4(3) . . . . ?
B3 B7 B8 B11 137.8(4) . . . . ?
C2 B3 B8 B7 39.9(3) . . . . ?
B4 B3 B8 B7 140.5(4) . . . . ?
C2 B3 B8 B4 -100.6(3) . . . . ?
B7 B3 B8 B4 -140.5(4) . . . . ?
C2 B3 B8 B9 -60.3(4) . . . . ?
B7 B3 B8 B9 -100.2(4) . . . . ?
B4 B3 B8 B9 40.3(3) . . . . ?
C2 B3 B8 B11 2.8(4) . . . . ?
B7 B3 B8 B11 -37.1(3) . . . . ?
B4 B3 B8 B11 103.4(4) . . . . ?
B9 B4 B8 B7 97.2(4) . . . . ?
B5 B4 B8 B7 57.1(5) . . . . ?
B3 B4 B8 B7 -37.1(3) . . . . ?
B9 B4 B8 B3 134.3(3) . . . . ?
B5 B4 B8 B3 94.3(3) . . . . ?
B5 B4 B8 B9 -40.1(3) . . . . ?
B3 B4 B8 B9 -134.3(3) . . . . ?
B9 B4 B8 B11 33.8(3) . . . . ?
B5 B4 B8 B11 -6.3(4) . . . . ?
B3 B4 B8 B11 -100.5(4) . . . . ?
C1 B5 B9 B10 -40.5(3) . . . . ?
B4 B5 B9 B10 -141.0(4) . . . . ?
C1 B5 B9 B4 100.5(4) . . . . ?
B10 B5 B9 B4 141.0(4) . . . . ?
C1 B5 B9 B11 -2.9(5) . . . . ?
B10 B5 B9 B11 37.6(3) . . . . ?
B4 B5 B9 B11 -103.4(4) . . . . ?
C1 B5 B9 B8 60.2(4) . . . . ?
B10 B5 B9 B8 100.7(4) . . . . ?
B4 B5 B9 B8 -40.3(3) . . . . ?
B8 B4 B9 B10 -97.3(4) . . . . ?
B5 B4 B9 B10 36.1(4) . . . . ?
B3 B4 B9 B10 -58.2(5) . . . . ?
B8 B4 B9 B5 -133.4(3) . . . . ?
B3 B4 B9 B5 -94.4(3) . . . . ?
B8 B4 B9 B11 -34.0(3) . . . . ?
B5 B4 B9 B11 99.4(4) . . . . ?
B3 B4 B9 B11 5.1(5) . . . . ?
B5 B4 B9 B8 133.4(3) . . . . ?
B3 B4 B9 B8 39.0(3) . . . . ?
B7 B8 B9 B10 -0.9(5) . . . . ?
B3 B8 B9 B10 63.7(4) . . . . ?
B4 B8 B9 B10 105.3(4) . . . . ?
B11 B8 B9 B10 -37.4(3) . . . . ?
B7 B8 B9 B5 -64.6(4) . . . . ?
B3 B8 B9 B5 0.1(5) . . . . ?
B4 B8 B9 B5 41.7(3) . . . . ?
B11 B8 B9 B5 -101.0(4) . . . . ?
B7 B8 B9 B4 -106.2(4) . . . . ?
B3 B8 B9 B4 -41.6(3) . . . . ?
B11 B8 B9 B4 -142.7(4) . . . . ?
B7 B8 B9 B11 36.5(3) . . . . ?
B3 B8 B9 B11 101.1(4) . . . . ?
B4 B8 B9 B11 142.7(4) . . . . ?
C15 C1 B10 B6 105.6(4) . . . . ?
C2 C1 B10 B6 -38.5(3) . . . . ?
B5 C1 B10 B6 -143.6(3) . . . . ?
C15 C1 B10 B11 147.1(4) . . . . ?
C2 C1 B10 B11 3.0(4) . . . . ?
B5 C1 B10 B11 -102.1(4) . . . . ?
B6 C1 B10 B11 41.5(3) . . . . ?
C15 C1 B10 B9 -149.7(4) . . . . ?
C2 C1 B10 B9 66.2(4) . . . . ?
B5 C1 B10 B9 -38.9(3) . . . . ?
B6 C1 B10 B9 104.7(4) . . . . ?
C15 C1 B10 B5 -110.8(5) . . . . ?
C2 C1 B10 B5 105.1(3) . . . . ?
B6 C1 B10 B5 143.6(3) . . . . ?
C2 B6 B10 C1 33.7(3) . . . . ?
B7 B6 B10 C1 95.3(3) . . . . ?
B11 B6 B10 C1 132.3(3) . . . . ?
C2 B6 B10 B11 -98.7(3) . . . . ?
C1 B6 B10 B11 -132.3(3) . . . . ?
B7 B6 B10 B11 -37.0(3) . . . . ?
C2 B6 B10 B9 -59.1(4) . . . . ?
C1 B6 B10 B9 -92.8(4) . . . . ?
B7 B6 B10 B9 2.5(5) . . . . ?
B11 B6 B10 B9 39.5(3) . . . . ?
C2 B6 B10 B5 3.2(4) . . . . ?
C1 B6 B10 B5 -30.4(3) . . . . ?
B7 B6 B10 B5 64.8(4) . . . . ?
B11 B6 B10 B5 101.9(4) . . . . ?
B5 B9 B10 C1 36.8(3) . . . . ?
B4 B9 B10 C1 0.3(5) . . . . ?
B11 B9 B10 C1 -100.3(4) . . . . ?
B8 B9 B10 C1 -62.3(4) . . . . ?
B5 B9 B10 B6 98.1(4) . . . . ?
B4 B9 B10 B6 61.6(5) . . . . ?
B11 B9 B10 B6 -39.0(3) . . . . ?
B8 B9 B10 B6 -0.9(5) . . . . ?
B5 B9 B10 B11 137.1(4) . . . . ?
B4 B9 B10 B11 100.6(4) . . . . ?
B8 B9 B10 B11 38.0(3) . . . . ?
B4 B9 B10 B5 -36.5(4) . . . . ?
B11 B9 B10 B5 -137.1(4) . . . . ?
B8 B9 B10 B5 -99.1(4) . . . . ?
B9 B5 B10 C1 -134.4(4) . . . . ?
B4 B5 B10 C1 -99.3(4) . . . . ?
C1 B5 B10 B6 32.1(3) . . . . ?
B9 B5 B10 B6 -102.3(4) . . . . ?
B4 B5 B10 B6 -67.2(4) . . . . ?
C1 B5 B10 B11 95.4(4) . . . . ?
B9 B5 B10 B11 -39.0(3) . . . . ?
B4 B5 B10 B11 -3.9(4) . . . . ?
C1 B5 B10 B9 134.4(4) . . . . ?
B4 B5 B10 B9 35.1(3) . . . . ?
C2 B7 B11 B6 40.8(3) . . . . ?
B8 B7 B11 B6 136.4(4) . . . . ?
B3 B7 B11 B6 99.1(4) . . . . ?
C2 B7 B11 B10 4.2(4) . . . . ?
B6 B7 B11 B10 -36.6(3) . . . . ?
B8 B7 B11 B10 99.8(4) . . . . ?
B3 B7 B11 B10 62.4(4) . . . . ?
C2 B7 B11 B9 -58.6(4) . . . . ?
B6 B7 B11 B9 -99.4(4) . . . . ?
B8 B7 B11 B9 37.0(4) . . . . ?
B3 B7 B11 B9 -0.3(5) . . . . ?
C2 B7 B11 B8 -95.6(3) . . . . ?
B6 B7 B11 B8 -136.4(4) . . . . ?
B3 B7 B11 B8 -37.4(3) . . . . ?
C2 B6 B11 B7 -40.5(3) . . . . ?
C1 B6 B11 B7 -97.3(3) . . . . ?
B10 B6 B11 B7 -138.7(4) . . . . ?
C2 B6 B11 B10 98.2(4) . . . . ?
C1 B6 B11 B10 41.4(3) . . . . ?
B7 B6 B11 B10 138.7(4) . . . . ?
C2 B6 B11 B9 60.0(4) . . . . ?
C1 B6 B11 B9 3.3(4) . . . . ?
B7 B6 B11 B9 100.5(4) . . . . ?
B10 B6 B11 B9 -38.2(3) . . . . ?
C2 B6 B11 B8 -2.8(4) . . . . ?
C1 B6 B11 B8 -59.5(4) . . . . ?
B7 B6 B11 B8 37.8(3) . . . . ?
B10 B6 B11 B8 -100.9(4) . . . . ?
C1 B10 B11 B7 -4.4(4) . . . . ?
B6 B10 B11 B7 36.7(3) . . . . ?
B9 B10 B11 B7 -99.9(4) . . . . ?
B5 B10 B11 B7 -61.9(4) . . . . ?
C1 B10 B11 B6 -41.1(3) . . . . ?
B9 B10 B11 B6 -136.6(4) . . . . ?
B5 B10 B11 B6 -98.6(3) . . . . ?
C1 B10 B11 B9 95.5(3) . . . . ?
B6 B10 B11 B9 136.6(4) . . . . ?
B5 B10 B11 B9 38.0(3) . . . . ?
C1 B10 B11 B8 57.5(4) . . . . ?
B6 B10 B11 B8 98.6(3) . . . . ?
B9 B10 B11 B8 -38.0(3) . . . . ?
B5 B10 B11 B8 0.0(4) . . . . ?
B10 B9 B11 B7 100.8(4) . . . . ?
B5 B9 B11 B7 62.3(4) . . . . ?
B4 B9 B11 B7 -3.0(5) . . . . ?
B8 B9 B11 B7 -36.5(3) . . . . ?
B10 B9 B11 B6 38.1(3) . . . . ?
B5 B9 B11 B6 -0.3(5) . . . . ?
B4 B9 B11 B6 -65.7(4) . . . . ?
B8 B9 B11 B6 -99.1(4) . . . . ?
B5 B9 B11 B10 -38.5(3) . . . . ?
B4 B9 B11 B10 -103.8(4) . . . . ?
B8 B9 B11 B10 -137.2(4) . . . . ?
B10 B9 B11 B8 137.2(4) . . . . ?
B5 B9 B11 B8 98.8(4) . . . . ?
B4 B9 B11 B8 33.4(3) . . . . ?
B3 B8 B11 B7 38.3(3) . . . . ?
B4 B8 B11 B7 104.6(4) . . . . ?
B9 B8 B11 B7 138.4(4) . . . . ?
B7 B8 B11 B6 -38.2(3) . . . . ?
B3 B8 B11 B6 0.1(5) . . . . ?
B4 B8 B11 B6 66.4(4) . . . . ?
B9 B8 B11 B6 100.1(4) . . . . ?
B7 B8 B11 B10 -100.5(4) . . . . ?
B3 B8 B11 B10 -62.2(4) . . . . ?
B4 B8 B11 B10 4.0(5) . . . . ?
B9 B8 B11 B10 37.8(3) . . . . ?
B7 B8 B11 B9 -138.4(4) . . . . ?
B3 B8 B11 B9 -100.0(4) . . . . ?
B4 B8 B11 B9 -33.8(3) . . . . ?
